data_4309589
loop_
_publ_author_name
'Wai-Fun Yeung'
'Pui-Ha Lau'
'Tai-Chu Lau'
'Hai-Yan Wei'
'Hao-Ling Sun'
'Song Gao'
'Zhi-Da Chen'
'Wing-Tak Wong'

_publ_contact_author
;
    Tai-Chu Lau 
  City University of Hong Kong, Tat Chee Avenue, Kowloon Tong, Hong Kong, China
;
_publ_section_title
;
Heterometallic MIIRuIII2 Compounds Constructed
from trans-[Ru(Salen)(CN)2]- and trans-[Ru(Acac)2(CN)2]-. Synthesis,
Structures, Magnetic Properties, and Density Functional Theoretical Study
;
_journal_name_full 'Inorganic Chemistry'
_journal_page_first 6579
_journal_page_last 6590
_journal_paper_doi 10.1021/ic0506456
_journal_volume 44
_journal_year 2005
_chemical_formula_moiety 'C36 H32 Mn N8 O6 Ru2, O H2'
_chemical_formula_sum 'C36 H34 Mn N8 O7 Ru2'
_chemical_formula_weight 947.79
_space_group_IT_number 130
_symmetry_cell_setting tetragonal
_symmetry_Int_Tables_number 130
_symmetry_space_group_name_Hall '-P 4a 2ac'
_symmetry_space_group_name_H-M 'P 4/n c c :2'
_audit_creation_date 'Tue May 17 14:59:58 2000'
_audit_creation_method 'from TEXRAY.INF file'
_cell_angle_alpha 90
_cell_angle_beta 90
_cell_angle_gamma 90
_cell_formula_units_Z 4
_cell_length_a 14.7990(9)
_cell_length_b 14.7990(9)
_cell_length_c 17.114(1)
_cell_measurement_reflns_used 0
_cell_measurement_temperature 298(2)
_cell_measurement_theta_max 0.0
_cell_measurement_theta_min 0.0
_cell_volume 3748.1(4)
_computing_cell_refinement 'Bruker AXS Smart 1000 CCD System'
_computing_data_collection 'Bruker AXS Smart 1000 CCD System'
_computing_data_reduction teXsan
_computing_publication_material teXsan
_computing_structure_refinement teXsan
_computing_structure_solution SHELXS86
_diffrn_ambient_temperature 298(2)
_diffrn_measurement_device 'Bruker AXS Smart 1000 CCD detector'
_diffrn_measurement_method '\f and \w scans'
_diffrn_orient_matrix_UB_11 0.00000
_diffrn_orient_matrix_UB_12 0.00000
_diffrn_orient_matrix_UB_13 0.00000
_diffrn_orient_matrix_UB_21 0.00000
_diffrn_orient_matrix_UB_22 0.00000
_diffrn_orient_matrix_UB_23 0.00000
_diffrn_orient_matrix_UB_31 0.00000
_diffrn_orient_matrix_UB_32 0.00000
_diffrn_orient_matrix_UB_33 0.00000
_diffrn_radiation_detector 'CCD Detector'
_diffrn_radiation_monochromator graphite
_diffrn_radiation_source 'X-ray tube'
_diffrn_radiation_type MoK\a
_diffrn_radiation_wavelength 0.7107
_diffrn_reflns_av_R_equivalents 0.045
_diffrn_reflns_limit_h_max 18
_diffrn_reflns_limit_h_min -18
_diffrn_reflns_limit_k_max 19
_diffrn_reflns_limit_k_min -16
_diffrn_reflns_limit_l_max 22
_diffrn_reflns_limit_l_min -20
_diffrn_reflns_number 23495
_diffrn_reflns_reduction_process 'SAINTS and TeXsan'
_diffrn_reflns_theta_max 27.51
_diffrn_reflns_theta_min 2.3
_diffrn_standards_decay_% 0.00
_diffrn_standards_interval_count 0
_diffrn_standards_number 0
_exptl_absorpt_coefficient_mu 1.187
_exptl_absorpt_correction_T_max 0.872
_exptl_absorpt_correction_T_min 0.835
_exptl_absorpt_correction_type multi-scan
_exptl_absorpt_process_details '(SADAB; Sheldrick, 1996)'
_exptl_crystal_colour red
_exptl_crystal_density_diffrn 1.672
_exptl_crystal_density_method 'not measured'
_exptl_crystal_description block
_exptl_crystal_F_000 1900.00
_exptl_crystal_size_max 0.320
_exptl_crystal_size_mid 0.120
_exptl_crystal_size_min 0.120
_refine_diff_density_max 1.29
_refine_diff_density_min -0.61
_refine_ls_extinction_method none
_refine_ls_goodness_of_fit_obs 1.522
_refine_ls_hydrogen_treatment constr
_refine_ls_matrix_type full
_refine_ls_number_parameters 124
_refine_ls_number_reflns 1160
_refine_ls_number_restraints 0
_refine_ls_R_factor_obs 0.0508
_refine_ls_shift/esd_max 0.0010
_refine_ls_structure_factor_coef F
_refine_ls_weighting_scheme sigma
_refine_ls_wR_factor_obs 0.0557
_reflns_number_observed 1160
_reflns_number_total 2516
_reflns_threshold_expression 1.50
_cod_data_source_file ic0506456si20050427_031455_3.cif
_cod_data_source_block Compound3
_cod_depositor_comments
;
The following automatic conversions were performed:
'_exptl_absorpt_correction_type' value 'Multi-scan' changed to
'multi-scan' according to
'/home/saulius/struct/CIF-dictionaries/cif_core.dic' dictionary named
'cif_core.dic' version 2.4.1 from 2010-06-29.

Automatic conversion script
Id: cif_fix_enum 1527 2010-12-29 10:47:43Z saulius 

The following automatic conversions were performed:

'_atom_site_thermal_displace_type' tag value 'Uij' was replaced with
'Uani' value 24 times.

Automatic conversion script
Id: cif_fix_values 1646 2011-03-28 12:23:43Z adriana 
;
_cod_original_cell_volume 3748.1(3)
_cod_original_sg_symbol_H-M 'P 4/n c c '
_cod_original_formula_sum 'C36 H34 Mn N8 O7 Ru2 '
_cod_database_code 4309589

loop_
_symmetry_equiv_pos_as_xyz
'   +x,   +y,   +z'
'1/2-x,   +y,1/2+z'
'   +x,1/2-y,1/2+z'
'1/2-x,1/2-y,   +z'
'   +y,   +x,1/2+z'
'1/2-y,   +x,   +z'
'   +y,1/2-x,   +z'
1/2-y,1/2-x,1/2+z
'   -x,   -y,   -z'
'1/2+x,   -y,1/2-z'
'   -x,1/2+y,1/2-z'
'1/2+x,1/2+y,   -z'
'   -y,   -x,1/2-z'
'1/2+y,   -x,   -z'
'   -y,1/2+x,   -z'
1/2+y,1/2+x,1/2-z

loop_
_atom_site_aniso_label
_atom_site_aniso_U_11
_atom_site_aniso_U_22
_atom_site_aniso_U_33
_atom_site_aniso_U_12
_atom_site_aniso_U_13
_atom_site_aniso_U_23
Ru(1) 0.0354(3) 0.0354 0.0435(4) 0.0023(5) 0.0001 -0.0001(5)
Mn(1) 0.0312(8) 0.0312 0.059(2) 0.0000 0.0000 0.0000
O(1) 0.051(4) 0.041(4) 0.050(3) -0.004(3) 0.002(3) 0.000(3)
O(2) 0.102(8) 0.1015 0.053(8) 0.0000 0.0000 0.0000
O(3) 0.13(1) 0.1327 0.18(2) 0.0000 0.0000 0.0000
N(1) 0.047(5) 0.053(5) 0.043(3) -0.007(4) -0.001(3) -0.007(4)
N(2) 0.047(5) 0.045(4) 0.075(5) 0.006(4) -0.003(4) 0.004(4)
C(1) 0.033(5) 0.046(5) 0.052(5) 0.008(4) 0.004(4) 0.006(5)
C(2) 0.042(6) 0.061(7) 0.063(6) 0.000(5) 0.005(5) 0.008(5)
C(3) 0.031(6) 0.080(8) 0.074(7) 0.009(6) 0.011(5) 0.018(6)
C(4) 0.064(7) 0.072(8) 0.063(6) 0.005(6) 0.013(5) -0.012(6)
C(5) 0.064(7) 0.068(8) 0.065(6) -0.006(6) 0.011(5) -0.018(5)
C(6) 0.043(5) 0.055(7) 0.051(5) -0.002(5) 0.001(4) -0.005(5)
C(7) 0.040(5) 0.039(5) 0.051(6) 0.003(4) 0.002(4) 0.002(4)
C(8) 0.053(6) 0.056(6) 0.057(6) -0.012(5) -0.001(5) -0.010(5)
C(9) 0.062(8) 0.095(9) 0.053(5) -0.034(6) 0.006(6) -0.006(6)

loop_
_atom_site_label
_atom_site_fract_x
_atom_site_fract_y
_atom_site_fract_z
_atom_site_U_iso_or_equiv
_atom_site_thermal_displace_type
_atom_site_calc_flag
_atom_site_calc_attached_atom
Ru(1) 0.54242(4) 1.0424 0.2500 0.0381(1) Uani ? ?
Mn(1) 0.2500 1.2500 0.2227(1) 0.0405(4) Uani ? ?
O(1) 0.6169(4) 1.0959(4) 0.1623(3) 0.047(2) Uani ? ?
O(2) 0.2500 1.2500 0.0889(7) 0.085(3) Uani ? ?
O(3) 0.2500 1.2500 0.364(1) 0.150(5) Uani ? ?
O(4) 0.7500 1.2500 0.2500 0.28(1) Uani ? ?
N(1) 0.4841(4) 0.9552(5) 0.1757(4) 0.048(2) Uani ? ?
N(2) 0.3848(5) 1.1853(5) 0.2216(4) 0.056(2) Uani ? ?
C(1) 0.6383(5) 1.0511(6) 0.0975(5) 0.044(2) Uani ? ?
C(2) 0.7070(6) 1.0880(7) 0.0500(6) 0.056(3) Uani ? ?
C(3) 0.7298(6) 1.0465(8) -0.0196(6) 0.062(4) Uani ? ?
C(4) 0.6874(7) 0.9702(8) -0.0453(6) 0.066(4) Uani ? ?
C(5) 0.6201(8) 0.9346(7) -0.0025(6) 0.066(3) Uani ? ?
C(6) 0.5932(6) 0.9729(6) 0.0704(5) 0.050(3) Uani ? ?
C(7) 0.4443(6) 1.1373(6) 0.2306(4) 0.044(3) Uani ? ?
C(8) 0.5164(7) 0.9319(6) 0.1068(6) 0.055(3) Uani ? ?
C(9) 0.4029(7) 0.9143(8) 0.2064(5) 0.070(4) Uani ? ?
H(1) 0.7376 1.1414 0.0658 0.0666 Uani ? ?
H(2) 0.7767 1.0719 -0.0506 0.0741 Uani ? ?
H(3) 0.7052 0.9425 -0.0930 0.0797 Uani ? ?
H(4) 0.5895 0.8825 -0.0213 0.0789 Uani ? ?
H(5) 0.4867 0.8846 0.0795 0.0665 Uani ? ?
H(6) 0.3525 0.9521 0.1960 0.0837 Uani ? ?
H(7) 0.3937 0.8570 0.1827 0.0837 Uani ? ?

loop_
_atom_type_symbol
_atom_type_oxidation_number
_atom_type_number_in_cell
_atom_type_scat_dispersion_real
_atom_type_scat_dispersion_imag
_atom_type_scat_source
Ru 0 8 -1.259 0.836 'International Tables'
Mn 0 4 0.337 0.728 'International Tables'
N 0 32 0.006 0.003 'International Tables'
O 0 28 0.011 0.006 'International Tables'
C 0 144 0.003 0.002 'International Tables'
H 0 120 0.000 0.000 'International Tables'

loop_
_geom_angle_atom_site_label_1
_geom_angle_atom_site_label_2
_geom_angle_atom_site_label_3
_geom_angle
_geom_angle_site_symmetry_1
_geom_angle_site_symmetry_2
_geom_angle_site_symmetry_3
_geom_angle_publ_flag
O(1) Ru(1) O(1) 97.1(3) ? ? ? yes
O(1) Ru(1) N(1) 90.9(2) ? ? ? yes
O(1) Ru(1) N(1) 171.3(3) ? ? ? yes
O(1) Ru(1) C(7) 89.9(3) ? ? ? yes
O(1) Ru(1) C(7) 91.4(3) ? ? ? yes
O(1) Ru(1) N(1) 171.3(3) ? ? ? yes
O(1) Ru(1) N(1) 90.9(2) ? ? ? yes
O(1) Ru(1) C(7) 91.4(3) ? ? ? yes
O(1) Ru(1) C(7) 89.9(3) ? ? ? yes
N(1) Ru(1) N(1) 81.3(4) ? ? ? yes
N(1) Ru(1) C(7) 91.9(3) ? ? ? yes
N(1) Ru(1) C(7) 86.6(3) ? ? ? yes
N(1) Ru(1) C(7) 86.6(3) ? ? ? yes
N(1) Ru(1) C(7) 91.9(3) ? ? ? yes
C(7) Ru(1) C(7) 178.1(4) ? ? ? yes
O(2) Mn(1) O(3) 180.0 ? ? ? yes
O(2) Mn(1) N(2) 89.5(2) ? ? ? yes
O(2) Mn(1) N(2) 89.5(2) ? ? ? yes
O(2) Mn(1) N(2) 89.5(2) ? ? ? yes
O(2) Mn(1) N(2) 89.5(2) ? ? ? yes
O(3) Mn(1) N(2) 90.5(2) ? ? ? yes
O(3) Mn(1) N(2) 90.5(2) ? ? ? yes
O(3) Mn(1) N(2) 90.5(2) ? ? ? yes
O(3) Mn(1) N(2) 90.5(2) ? ? ? yes
N(2) Mn(1) N(2) 89.996(4) ? ? ? yes
N(2) Mn(1) N(2) 179.0(4) ? ? ? yes
N(2) Mn(1) N(2) 89.996(4) ? ? ? yes
N(2) Mn(1) N(2) 89.996(4) ? ? ? yes
N(2) Mn(1) N(2) 179.0(4) ? ? ? yes
N(2) Mn(1) N(2) 89.996(4) ? ? ? yes
Ru(1) O(1) C(1) 123.6(5) ? ? ? yes
Ru(1) N(1) C(8) 125.4(6) ? ? ? yes
Ru(1) N(1) C(9) 113.4(5) ? ? ? yes
C(8) N(1) C(9) 121.1(7) ? ? ? yes
Mn(1) N(2) C(7) 164.4(7) ? ? ? yes
O(1) C(1) C(2) 117.3(8) ? ? ? yes
O(1) C(1) C(6) 124.6(8) ? ? ? yes
C(2) C(1) C(6) 117.9(8) ? ? ? yes
C(1) C(2) C(3) 120.0(9) ? ? ? yes
C(2) C(3) C(4) 122.2(9) ? ? ? yes
C(3) C(4) C(5) 119.3(9) ? ? ? yes
C(4) C(5) C(6) 121.8(9) ? ? ? yes
C(1) C(6) C(5) 118.7(9) ? ? ? yes
C(1) C(6) C(8) 125.4(8) ? ? ? yes
C(5) C(6) C(8) 115.6(8) ? ? ? yes
Ru(1) C(7) N(2) 174.7(7) ? ? ? yes
N(1) C(8) C(6) 124.4(8) ? ? ? yes
N(1) C(9) C(9) 108.2(6) ? ? ? yes

loop_
_geom_bond_atom_site_label_1
_geom_bond_atom_site_label_2
_geom_bond_distance
_geom_bond_site_symmetry_1
_geom_bond_site_symmetry_2
_geom_bond_publ_flag
Ru(1) O(1) 2.023(5) ? ? yes
Ru(1) O(1) 2.023(5) ? ? yes
Ru(1) N(1) 2.007(7) ? ? yes
Ru(1) N(1) 2.007(7) ? ? yes
Ru(1) C(7) 2.046(9) ? ? yes
Ru(1) C(7) 2.046(9) ? ? yes
Mn(1) O(2) 2.29(1) ? ? yes
Mn(1) O(3) 2.42(2) ? ? yes
Mn(1) N(2) 2.213(8) ? ? yes
Mn(1) N(2) 2.213(8) ? ? yes
Mn(1) N(2) 2.213(8) ? ? yes
Mn(1) N(2) 2.213(8) ? ? yes
O(1) C(1) 1.331(10) ? ? yes
N(1) C(8) 1.32(1) ? ? yes
N(1) C(9) 1.45(1) ? ? yes
N(2) C(7) 1.142(10) ? ? yes
C(1) C(2) 1.41(1) ? ? yes
C(1) C(6) 1.41(1) ? ? yes
C(2) C(3) 1.38(1) ? ? yes
C(3) C(4) 1.37(1) ? ? yes
C(4) C(5) 1.34(1) ? ? yes
C(5) C(6) 1.43(1) ? ? yes
C(6) C(8) 1.43(1) ? ? yes
C(9) C(9) 1.51(2) ? ? yes
